data_4134765
loop_
_publ_author_name
'Cui, Peng-Fei'
'Lin, Yue-Jian'
'Li, Zhen-Hua'
'Jin, Guo-Xin'

_publ_section_title
;
 Dihydrogen Bond Interaction Induced Separation of Hexane Isomers by
 Self-Assembled Carborane Metallacycles.
;
_journal_name_full 'Journal of the American Chemical Society'
_journal_paper_doi 10.1021/jacs.0c03176
_journal_year 2020
_chemical_formula_sum 'C106 H136 F12 Ir4 N4 O26 S4'
_chemical_formula_weight 3007.22
_space_group_crystal_system orthorhombic
_space_group_IT_number 61
_space_group_name_Hall '-P 2ac 2ab'
_space_group_name_H-M_alt 'P b c a'
_atom_sites_solution_hydrogens geom
_audit_creation_method SHELXL-2016/6
_cell_angle_alpha 90
_cell_angle_beta 90
_cell_angle_gamma 90
_cell_formula_units_Z 4
_cell_length_a 21.999(4)
_cell_length_b 18.835(4)
_cell_length_c 27.602(6)
_cell_measurement_reflns_used 9961
_cell_measurement_temperature 143(2)
_cell_measurement_theta_max 73.29
_cell_measurement_theta_min 3.76
_cell_volume 11437(4)
_computing_cell_refinement 'Bruker SAINT'
_computing_data_collection 'Bruker APEX2'
_computing_data_reduction 'Bruker SAINT'
_computing_molecular_graphics 'Bruker SHELXTL'
_computing_publication_material 'Bruker SHELXTL'
_computing_structure_refinement 'SHELXL-2016/6 (Sheldrick, 2016)'
_computing_structure_solution 'SHELXT 2014/5 (Sheldrick, 2014)'
_diffrn_ambient_temperature 143(2)
_diffrn_measured_fraction_theta_full 0.988
_diffrn_measured_fraction_theta_max 0.991
_diffrn_measurement_device_type 'Bruker APEX-II CCD'
_diffrn_measurement_method '\f and \w scans'
_diffrn_radiation_type GaK\a
_diffrn_radiation_wavelength 1.34138
_diffrn_reflns_av_R_equivalents 0.0483
_diffrn_reflns_av_unetI/netI 0.0246
_diffrn_reflns_Laue_measured_fraction_full 0.988
_diffrn_reflns_Laue_measured_fraction_max 0.991
_diffrn_reflns_limit_h_max 28
_diffrn_reflns_limit_h_min -26
_diffrn_reflns_limit_k_max 23
_diffrn_reflns_limit_k_min -24
_diffrn_reflns_limit_l_max 35
_diffrn_reflns_limit_l_min -35
_diffrn_reflns_number 171034
_diffrn_reflns_point_group_measured_fraction_full 0.988
_diffrn_reflns_point_group_measured_fraction_max 0.991
_diffrn_reflns_theta_full 53.594
_diffrn_reflns_theta_max 59.999
_diffrn_reflns_theta_min 3.872
_exptl_absorpt_coefficient_mu 6.799
_exptl_absorpt_correction_T_max 0.754
_exptl_absorpt_correction_T_min 0.445
_exptl_absorpt_correction_type multi-scan
_exptl_absorpt_process_details sadabs
_exptl_crystal_colour red
_exptl_crystal_density_diffrn 1.747
_exptl_crystal_description block
_exptl_crystal_F_000 5952
_exptl_crystal_size_max 0.230
_exptl_crystal_size_mid 0.190
_exptl_crystal_size_min 0.180
_refine_diff_density_max 1.568
_refine_diff_density_min -1.274
_refine_diff_density_rms 0.122
_refine_ls_extinction_method none
_refine_ls_goodness_of_fit_ref 1.035
_refine_ls_hydrogen_treatment constr
_refine_ls_matrix_type full
_refine_ls_number_parameters 742
_refine_ls_number_reflns 12788
_refine_ls_number_restraints 265
_refine_ls_restrained_S_all 1.044
_refine_ls_R_factor_all 0.0439
_refine_ls_R_factor_gt 0.0422
_refine_ls_shift/su_max 0.004
_refine_ls_shift/su_mean 0.000
_refine_ls_structure_factor_coef Fsqd
_refine_ls_weighting_details 'w=1/[\s^2^(Fo^2^)+(0.0663P)^2^+45.7120P] where P=(Fo^2^+2Fc^2^)/3'
_refine_ls_weighting_scheme calc
_refine_ls_wR_factor_gt 0.1206
_refine_ls_wR_factor_ref 0.1226
_reflns_Friedel_coverage 0.000
_reflns_number_gt 12179
_reflns_number_total 12788
_reflns_threshold_expression 'I > 2\s(I)'
_cod_data_source_file ja0c03176_si_007.cif
_cod_data_source_block platon_sq
_cod_database_code 4134765
_shelx_shelxl_version_number 2016/6
_shelx_space_group_comment
; 
The symmetry employed for this shelxl refinement is uniquely defined 
by the following loop, which should always be used as a source of 
symmetry information in preference to the above space-group names. 
They are only intended as comments. 
;
_shelx_estimated_absorpt_t_min 0.304
_shelx_estimated_absorpt_t_max 0.374

loop_
_space_group_symop_operation_xyz
'x, y, z'
'-x+1/2, -y, z+1/2'
'-x, y+1/2, -z+1/2'
'x+1/2, -y+1/2, -z'
'-x, -y, -z'
'x-1/2, y, -z-1/2'
'x, -y-1/2, z-1/2'
'-x-1/2, y-1/2, z'

loop_
_atom_site_label
_atom_site_type_symbol
_atom_site_fract_x
_atom_site_fract_y
_atom_site_fract_z
_atom_site_U_iso_or_equiv
_atom_site_adp_type
_atom_site_occupancy
_atom_site_site_symmetry_order
_atom_site_calc_flag
_atom_site_refinement_flags_posn
_atom_site_refinement_flags_adp
_atom_site_refinement_flags_occupancy
_atom_site_disorder_assembly
_atom_site_disorder_group
Ir1 Ir 0.86311(2) 0.68598(2) 0.52545(2) 0.03546(7) Uani 1 1 d . . . . .
Ir2 Ir 0.68334(2) 0.59995(2) 0.77016(2) 0.03445(7) Uani 1 1 d . . . . .
S1 S 0.67142(6) 0.88296(6) 0.46409(5) 0.0408(2) Uani 1 1 d . . . . .
S2 S 0.93223(11) 0.77997(11) 0.76673(7) 0.0762(5) Uani 1 1 d . . . . .
N1 N 0.78348(16) 0.64826(19) 0.49274(13) 0.0312(7) Uani 1 1 d . . . . .
N2 N 0.38489(18) 0.4392(2) 0.27549(14) 0.0362(8) Uani 1 1 d . . . . .
O1 O 0.84891(15) 0.60450(17) 0.57621(11) 0.0353(7) Uani 1 1 d . . . . .
O2 O 0.80109(17) 0.73117(18) 0.57485(12) 0.0407(7) Uani 1 1 d . . . . .
O3 O 0.69316(16) 0.67922(18) 0.71675(13) 0.0388(7) Uani 1 1 d . . . . .
O4 O 0.74448(15) 0.55420(17) 0.72005(11) 0.0353(6) Uani 1 1 d . . . . .
O5 O 0.64635(19) 0.95054(19) 0.45059(14) 0.0482(9) Uani 1 1 d . . . . .
O6 O 0.73534(19) 0.8749(2) 0.45532(18) 0.0598(11) Uani 1 1 d . . . . .
O7 O 0.6352(2) 0.8226(2) 0.45022(18) 0.0573(11) Uani 1 1 d . . . . .
O8 O 0.9871(3) 0.8017(4) 0.7424(3) 0.109(2) Uani 1 1 d . . . . .
O9 O 0.8897(5) 0.8344(4) 0.7705(3) 0.141(4) Uani 1 1 d . . . . .
O10 O 0.9381(4) 0.7384(4) 0.8093(2) 0.125(3) Uani 1 1 d . . . . .
F1 F 0.6096(2) 0.8921(3) 0.54420(18) 0.0921(16) Uani 1 1 d . . . . .
F2 F 0.6850(2) 0.8228(2) 0.54905(15) 0.0687(11) Uani 1 1 d . . . . .
F3 F 0.6987(3) 0.9349(2) 0.54927(15) 0.0857(14) Uani 1 1 d . . . . .
F4 F 0.8903(3) 0.7452(5) 0.6824(2) 0.141(3) Uani 1 1 d . . . . .
F5 F 0.9369(3) 0.6634(4) 0.7182(3) 0.127(2) Uani 1 1 d . . . . .
F6 F 0.8471(3) 0.6920(4) 0.7395(2) 0.107(2) Uani 1 1 d . . . . .
C1 C 0.8116(2) 0.6180(2) 0.61046(16) 0.0324(8) Uani 1 1 d . . . . .
C2 C 0.7829(2) 0.6909(2) 0.60882(17) 0.0358(9) Uani 1 1 d . . . . .
C3 C 0.7401(2) 0.7107(2) 0.64332(18) 0.0397(10) Uani 1 1 d . . . . .
H3 H 0.719184 0.754682 0.640814 0.048 Uiso 1 1 calc R U . . .
C4 C 0.7287(2) 0.6650(2) 0.68127(16) 0.0343(9) Uani 1 1 d . . . . .
C5 C 0.7586(2) 0.5920(2) 0.68337(15) 0.0325(8) Uani 1 1 d . . . . .
C6 C 0.7980(2) 0.5702(2) 0.64730(16) 0.0329(8) Uani 1 1 d . . . . .
H6 H 0.815282 0.523921 0.647666 0.040 Uiso 1 1 calc R U . . .
C7 C 0.7749(2) 0.5784(2) 0.48644(16) 0.0338(9) Uani 1 1 d . . . . .
H7 H 0.804202 0.546203 0.498941 0.041 Uiso 1 1 calc R U . . .
C8 C 0.7248(2) 0.5514(2) 0.46238(16) 0.0345(9) Uani 1 1 d . . . . .
H8 H 0.719395 0.501611 0.459256 0.041 Uiso 1 1 calc R U . . .
C9 C 0.68249(19) 0.5979(2) 0.44288(16) 0.0304(8) Uani 1 1 d . . . . .
C10 C 0.6918(2) 0.6699(2) 0.44973(18) 0.0359(9) Uani 1 1 d . . . . .
H10 H 0.663398 0.703227 0.437242 0.043 Uiso 1 1 calc R U . . .
C11 C 0.7424(2) 0.6932(3) 0.47476(17) 0.0371(10) Uani 1 1 d . . . . .
H11 H 0.748071 0.742707 0.479314 0.045 Uiso 1 1 calc R U . . .
C12 C 0.62922(19) 0.5718(2) 0.41517(15) 0.0311(8) Uani 1 1 d . . . . .
C13 C 0.6096(2) 0.6076(3) 0.3736(2) 0.0434(11) Uani 1 1 d . . . . .
H13 H 0.629895 0.649786 0.363786 0.052 Uiso 1 1 calc R U . . .
C14 C 0.5612(3) 0.5826(3) 0.34670(19) 0.0450(11) Uani 1 1 d . . . . .
H14 H 0.548050 0.607933 0.318840 0.054 Uiso 1 1 calc R U . . .
C15 C 0.5317(2) 0.5208(3) 0.36011(16) 0.0357(9) Uani 1 1 d . . . . .
C16 C 0.5502(2) 0.4857(3) 0.40214(19) 0.0461(12) Uani 1 1 d . . . . .
H16 H 0.529374 0.444062 0.412263 0.055 Uiso 1 1 calc R U . . .
C17 C 0.5985(2) 0.5108(3) 0.42921(18) 0.0439(11) Uani 1 1 d . . . . .
H17 H 0.610788 0.486202 0.457603 0.053 Uiso 1 1 calc R U . . .
C18 C 0.3914(2) 0.5089(3) 0.28217(19) 0.0422(10) Uani 1 1 d . . . . .
H18 H 0.362584 0.540210 0.268004 0.051 Uiso 1 1 calc R U . . .
C19 C 0.4387(2) 0.5375(3) 0.30898(18) 0.0423(10) Uani 1 1 d . . . . .
H19 H 0.442306 0.587467 0.312639 0.051 Uiso 1 1 calc R U . . .
C20 C 0.4810(2) 0.4924(3) 0.33051(17) 0.0377(9) Uani 1 1 d . . . . .
C21 C 0.4740(2) 0.4203(3) 0.32301(19) 0.0419(10) Uani 1 1 d . . . . .
H21 H 0.502174 0.387904 0.336847 0.050 Uiso 1 1 calc R U . . .
C22 C 0.4264(2) 0.3951(3) 0.29565(19) 0.0424(11) Uani 1 1 d . . . . .
H22 H 0.422520 0.345420 0.290741 0.051 Uiso 1 1 calc R U . . .
C23 C 0.9199(2) 0.7758(2) 0.5132(2) 0.066(3) Uani 0.556(15) 1 d G U P A 1
C24 C 0.95246(18) 0.7216(4) 0.53788(17) 0.065(3) Uani 0.556(15) 1 d G U P A 1
C25 C 0.95510(17) 0.6613(3) 0.5071(3) 0.072(5) Uani 0.556(15) 1 d G U P A 1
C26 C 0.9242(2) 0.6782(3) 0.4634(2) 0.048(3) Uani 0.556(15) 1 d G U P A 1
C27 C 0.90246(19) 0.7489(3) 0.46721(16) 0.045(2) Uani 0.556(15) 1 d G U P A 1
C28 C 0.9063(4) 0.8490(3) 0.5325(4) 0.143(11) Uani 0.556(15) 1 d G U P A 1
H28A H 0.901003 0.846719 0.567725 0.215 Uiso 0.556(15) 1 calc R U P A 1
H28B H 0.868929 0.866964 0.517553 0.215 Uiso 0.556(15) 1 calc R U P A 1
H28C H 0.940109 0.880946 0.524776 0.215 Uiso 0.556(15) 1 calc R U P A 1
C29 C 0.9795(3) 0.7272(7) 0.5880(2) 0.122(8) Uani 0.556(15) 1 d G U P A 1
H29A H 1.000645 0.682925 0.595959 0.183 Uiso 0.556(15) 1 calc R U P A 1
H29B H 0.946975 0.735495 0.611613 0.183 Uiso 0.556(15) 1 calc R U P A 1
H29C H 1.008353 0.766791 0.588976 0.183 Uiso 0.556(15) 1 calc R U P A 1
C30 C 0.9854(3) 0.5915(4) 0.5188(5) 0.118(9) Uani 0.556(15) 1 d G U P A 1
H30A H 0.958744 0.552309 0.509146 0.177 Uiso 0.556(15) 1 calc R U P A 1
H30B H 0.993278 0.588785 0.553694 0.177 Uiso 0.556(15) 1 calc R U P A 1
H30C H 1.023959 0.588078 0.501126 0.177 Uiso 0.556(15) 1 calc R U P A 1
C31 C 0.9159(4) 0.6295(6) 0.4205(4) 0.110(8) Uani 0.556(15) 1 d G U P A 1
H31A H 0.951178 0.597896 0.417824 0.165 Uiso 0.556(15) 1 calc R U P A 1
H31B H 0.912193 0.657822 0.390917 0.165 Uiso 0.556(15) 1 calc R U P A 1
H31C H 0.879042 0.601034 0.425003 0.165 Uiso 0.556(15) 1 calc R U P A 1
C32 C 0.8670(3) 0.7886(6) 0.4290(3) 0.092(6) Uani 0.556(15) 1 d G U P A 1
H32A H 0.895223 0.814676 0.408052 0.139 Uiso 0.556(15) 1 calc R U P A 1
H32B H 0.839195 0.822132 0.444681 0.139 Uiso 0.556(15) 1 calc R U P A 1
H32C H 0.843634 0.754807 0.409489 0.139 Uiso 0.556(15) 1 calc R U P A 1
C23' C 0.9132(2) 0.7790(2) 0.5020(2) 0.063(3) Uani 0.444(15) 1 d G U P A 2
C24' C 0.9453(2) 0.7453(4) 0.54047(16) 0.050(3) Uani 0.444(15) 1 d G U P A 2
C25' C 0.95817(16) 0.6743(3) 0.5261(3) 0.045(4) Uani 0.444(15) 1 d G U P A 2
C26' C 0.9340(2) 0.6641(3) 0.4787(3) 0.052(4) Uani 0.444(15) 1 d G U P A 2
C27' C 0.90619(18) 0.7288(3) 0.46384(14) 0.060(4) Uani 0.444(15) 1 d G U P A 2
C28' C 0.8904(4) 0.8549(3) 0.5018(4) 0.112(9) Uani 0.444(15) 1 d G U P A 2
H28D H 0.866014 0.863480 0.530860 0.169 Uiso 0.444(15) 1 calc R U P A 2
H28E H 0.865403 0.862803 0.472885 0.169 Uiso 0.444(15) 1 calc R U P A 2
H28F H 0.925165 0.887459 0.501343 0.169 Uiso 0.444(15) 1 calc R U P A 2
C29' C 0.9627(4) 0.7791(7) 0.5883(2) 0.076(5) Uani 0.444(15) 1 d G U P A 2
H29D H 0.968873 0.741955 0.612644 0.114 Uiso 0.444(15) 1 calc R U P A 2
H29E H 0.930127 0.810992 0.598907 0.114 Uiso 0.444(15) 1 calc R U P A 2
H29F H 1.000384 0.806221 0.584224 0.114 Uiso 0.444(15) 1 calc R U P A 2
C30' C 0.9917(3) 0.6193(6) 0.5559(5) 0.066(5) Uani 0.444(15) 1 d G U P A 2
H30D H 0.974353 0.572292 0.549581 0.099 Uiso 0.444(15) 1 calc R U P A 2
H30E H 0.987520 0.630700 0.590360 0.099 Uiso 0.444(15) 1 calc R U P A 2
H30F H 1.034781 0.619443 0.546958 0.099 Uiso 0.444(15) 1 calc R U P A 2
C31' C 0.9373(4) 0.5964(4) 0.4493(5) 0.097(8) Uani 0.444(15) 1 d G U P A 2
H31D H 0.950573 0.557243 0.470187 0.146 Uiso 0.444(15) 1 calc R U P A 2
H31E H 0.966381 0.602479 0.422753 0.146 Uiso 0.444(15) 1 calc R U P A 2
H31F H 0.897056 0.585552 0.435995 0.146 Uiso 0.444(15) 1 calc R U P A 2
C32' C 0.8747(3) 0.7420(7) 0.4159(2) 0.114(10) Uani 0.444(15) 1 d G U P A 2
H32D H 0.836545 0.767446 0.421498 0.171 Uiso 0.444(15) 1 calc R U P A 2
H32E H 0.866122 0.696418 0.400126 0.171 Uiso 0.444(15) 1 calc R U P A 2
H32F H 0.901170 0.770488 0.394959 0.171 Uiso 0.444(15) 1 calc R U P A 2
C33 C 0.6930(3) 0.5408(3) 0.83576(18) 0.0471(12) Uani 1 1 d . . . . .
C34 C 0.7392(2) 0.5965(3) 0.83449(17) 0.0430(11) Uani 1 1 d . . . . .
C35 C 0.7100(2) 0.6627(3) 0.83209(17) 0.0431(11) Uani 1 1 d . . . . .
C36 C 0.6444(2) 0.6504(3) 0.83117(18) 0.0456(12) Uani 1 1 d . . . . .
C37 C 0.6349(2) 0.5756(3) 0.83582(17) 0.0465(12) Uani 1 1 d . . . . .
C38 C 0.7045(3) 0.4635(3) 0.8408(2) 0.0585(15) Uani 1 1 d . . . . .
H38A H 0.706357 0.451000 0.875243 0.088 Uiso 1 1 calc R U . . .
H38B H 0.743208 0.451463 0.825255 0.088 Uiso 1 1 calc R U . . .
H38C H 0.671532 0.436943 0.825251 0.088 Uiso 1 1 calc R U . . .
C39 C 0.8061(3) 0.5832(4) 0.8363(2) 0.0550(14) Uani 1 1 d . . . . .
H39A H 0.827853 0.625674 0.825455 0.083 Uiso 1 1 calc R U . . .
H39B H 0.816236 0.543189 0.815071 0.083 Uiso 1 1 calc R U . . .
H39C H 0.818077 0.571846 0.869633 0.083 Uiso 1 1 calc R U . . .
C40 C 0.7391(3) 0.7343(3) 0.8295(2) 0.0557(14) Uani 1 1 d . . . . .
H40A H 0.740387 0.755310 0.862004 0.084 Uiso 1 1 calc R U . . .
H40B H 0.715336 0.765042 0.807978 0.084 Uiso 1 1 calc R U . . .
H40C H 0.780503 0.729630 0.816924 0.084 Uiso 1 1 calc R U . . .
C41 C 0.5970(3) 0.7075(4) 0.8294(2) 0.0627(17) Uani 1 1 d . . . . .
H41A H 0.558422 0.687177 0.818356 0.094 Uiso 1 1 calc R U . . .
H41B H 0.609948 0.744717 0.806803 0.094 Uiso 1 1 calc R U . . .
H41C H 0.591775 0.727882 0.861755 0.094 Uiso 1 1 calc R U . . .
C42 C 0.5745(3) 0.5390(4) 0.8385(2) 0.0588(15) Uani 1 1 d . . . . .
H42A H 0.561055 0.536918 0.872335 0.088 Uiso 1 1 calc R U . . .
H42B H 0.578275 0.490709 0.825657 0.088 Uiso 1 1 calc R U . . .
H42C H 0.544653 0.565482 0.819319 0.088 Uiso 1 1 calc R U . . .
C43 C 0.6654(3) 0.8832(3) 0.5300(2) 0.0531(14) Uani 1 1 d . . . . .
C44 C 0.9004(4) 0.7164(5) 0.7257(3) 0.073(2) Uani 1 1 d . . . . .
C45 C 0.1585(10) 0.5386(17) 0.9187(10) 0.091(9) Uani 0.468(12) 1 d D U P B 1
H45A H 0.149873 0.560619 0.887290 0.137 Uiso 0.468(12) 1 calc R U P B 1
H45B H 0.178381 0.492634 0.913618 0.137 Uiso 0.468(12) 1 calc R U P B 1
H45C H 0.185322 0.569601 0.937547 0.137 Uiso 0.468(12) 1 calc R U P B 1
C46 C 0.1011(5) 0.5279(7) 0.9453(5) 0.048(3) Uani 0.468(12) 1 d D U P B 1
H46A H 0.083229 0.481775 0.935636 0.058 Uiso 0.468(12) 1 calc R U P B 1
H46B H 0.109925 0.525709 0.980446 0.058 Uiso 0.468(12) 1 calc R U P B 1
C47 C 0.0364(6) 0.6512(6) 0.9433(4) 0.044(3) Uani 0.468(12) 1 d D U P B 1
H47A H -0.006066 0.648534 0.954885 0.053 Uiso 0.468(12) 1 calc R U P B 1
H47B H 0.036086 0.675676 0.911532 0.053 Uiso 0.468(12) 1 calc R U P B 1
C48 C 0.0719(9) 0.6939(9) 0.9776(7) 0.078(6) Uani 0.468(12) 1 d D U P B 1
H48A H 0.070987 0.671282 1.009561 0.117 Uiso 0.468(12) 1 calc R U P B 1
H48B H 0.054278 0.741556 0.979816 0.117 Uiso 0.468(12) 1 calc R U P B 1
H48C H 0.114006 0.697279 0.966302 0.117 Uiso 0.468(12) 1 calc R U P B 1
O11 O 0.0582(13) 0.5824(12) 0.9367(14) 0.247(10) Uani 0.468(12) 1 d D U P B 1
C45' C 0.1449(16) 0.4869(13) 0.9268(11) 0.187(16) Uani 0.532(12) 1 d D U P B 2
H45D H 0.125444 0.462582 0.899498 0.281 Uiso 0.532(12) 1 calc R U P B 2
H45E H 0.120827 0.479190 0.956239 0.281 Uiso 0.532(12) 1 calc R U P B 2
H45F H 0.185920 0.467968 0.931512 0.281 Uiso 0.532(12) 1 calc R U P B 2
C46' C 0.1485(8) 0.5651(12) 0.9163(9) 0.075(6) Uani 0.532(12) 1 d D U P B 2
H46C H 0.187158 0.584446 0.929074 0.090 Uiso 0.532(12) 1 calc R U P B 2
H46D H 0.147606 0.573087 0.880885 0.090 Uiso 0.532(12) 1 calc R U P B 2
C47' C 0.1043(10) 0.6729(11) 0.9274(10) 0.136(9) Uani 0.532(12) 1 d D U P B 2
H47C H 0.103790 0.682558 0.892153 0.163 Uiso 0.532(12) 1 calc R U P B 2
H47D H 0.140759 0.694815 0.942117 0.163 Uiso 0.532(12) 1 calc R U P B 2
C48' C 0.0468(13) 0.697(2) 0.9516(15) 0.191(16) Uani 0.532(12) 1 d D U P B 2
H48D H 0.042593 0.748753 0.947724 0.286 Uiso 0.532(12) 1 calc R U P B 2
H48E H 0.011877 0.673426 0.936762 0.286 Uiso 0.532(12) 1 calc R U P B 2
H48F H 0.048452 0.685551 0.986192 0.286 Uiso 0.532(12) 1 calc R U P B 2
O11' O 0.1008(9) 0.5992(10) 0.9374(8) 0.159(7) Uani 0.532(12) 1 d D U P B 2

loop_
_atom_site_aniso_label
_atom_site_aniso_U_11
_atom_site_aniso_U_22
_atom_site_aniso_U_33
_atom_site_aniso_U_23
_atom_site_aniso_U_13
_atom_site_aniso_U_12
Ir1 0.03199(11) 0.04171(12) 0.03267(12) 0.00737(7) -0.00783(7) -0.00687(7)
Ir2 0.03419(12) 0.04380(13) 0.02536(11) -0.00561(7) -0.00452(7) 0.00110(7)
S1 0.0455(6) 0.0348(5) 0.0419(6) 0.0046(5) -0.0044(5) 0.0014(5)
S2 0.0929(14) 0.0649(10) 0.0709(11) -0.0039(8) 0.0061(10) -0.0173(10)
N1 0.0285(16) 0.0347(18) 0.0304(17) 0.0034(14) -0.0022(13) -0.0047(14)
N2 0.0370(19) 0.041(2) 0.0303(18) -0.0022(15) -0.0089(15) -0.0002(16)
O1 0.0378(16) 0.0393(16) 0.0289(15) 0.0061(12) -0.0024(13) 0.0014(13)
O2 0.0516(19) 0.0354(16) 0.0351(16) 0.0040(13) -0.0063(14) 0.0011(14)
O3 0.0432(18) 0.0377(17) 0.0353(17) -0.0063(13) -0.0017(14) 0.0029(13)
O4 0.0379(16) 0.0399(16) 0.0281(14) 0.0007(12) -0.0020(12) 0.0030(13)
O5 0.065(2) 0.0363(17) 0.0434(19) 0.0038(15) -0.0123(17) 0.0029(16)
O6 0.046(2) 0.061(2) 0.072(3) 0.012(2) 0.007(2) 0.0050(19)
O7 0.067(3) 0.0389(19) 0.066(3) -0.0008(18) -0.013(2) -0.0014(17)
O8 0.085(4) 0.106(5) 0.136(6) 0.011(4) 0.007(4) -0.032(4)
O9 0.197(9) 0.072(4) 0.154(8) 0.006(4) 0.096(7) 0.015(5)
O10 0.184(8) 0.117(6) 0.072(4) 0.006(4) -0.041(5) -0.039(6)
F1 0.091(3) 0.121(4) 0.065(3) 0.022(3) 0.026(2) 0.037(3)
F2 0.095(3) 0.055(2) 0.057(2) 0.0212(17) -0.009(2) 0.0119(19)
F3 0.145(4) 0.061(2) 0.050(2) 0.0026(18) -0.033(3) -0.007(3)
F4 0.117(5) 0.245(9) 0.060(3) 0.007(4) -0.011(3) -0.015(6)
F5 0.104(4) 0.115(5) 0.160(6) -0.056(4) 0.009(4) 0.009(4)
F6 0.073(3) 0.158(6) 0.089(4) -0.024(3) 0.001(3) -0.042(3)
C1 0.034(2) 0.036(2) 0.027(2) 0.0006(16) -0.0065(16) 0.0004(16)
C2 0.043(2) 0.034(2) 0.031(2) -0.0014(16) -0.0099(18) -0.0022(18)
C3 0.050(3) 0.031(2) 0.038(2) -0.0006(18) -0.007(2) 0.0065(19)
C4 0.037(2) 0.035(2) 0.030(2) -0.0043(17) -0.0053(17) 0.0024(17)
C5 0.036(2) 0.035(2) 0.0273(19) -0.0017(16) -0.0066(16) -0.0011(17)
C6 0.034(2) 0.034(2) 0.030(2) 0.0004(16) -0.0039(16) 0.0036(17)
C7 0.033(2) 0.036(2) 0.032(2) 0.0023(17) -0.0048(17) 0.0044(17)
C8 0.038(2) 0.032(2) 0.034(2) -0.0010(17) -0.0032(17) 0.0004(17)
C9 0.029(2) 0.037(2) 0.0251(19) 0.0006(15) 0.0015(15) -0.0025(16)
C10 0.034(2) 0.033(2) 0.041(2) 0.0028(18) -0.0070(18) 0.0026(17)
C11 0.036(2) 0.033(2) 0.043(3) 0.0022(17) -0.0067(18) -0.0020(17)
C12 0.0291(19) 0.036(2) 0.0281(19) 0.0019(16) -0.0005(15) -0.0005(16)
C13 0.044(3) 0.042(2) 0.043(3) 0.012(2) -0.011(2) -0.009(2)
C14 0.049(3) 0.045(3) 0.040(3) 0.012(2) -0.015(2) -0.005(2)
C15 0.035(2) 0.041(2) 0.032(2) 0.0010(18) -0.0073(17) 0.0008(18)
C16 0.049(3) 0.049(3) 0.041(3) 0.012(2) -0.015(2) -0.016(2)
C17 0.047(3) 0.048(3) 0.037(2) 0.011(2) -0.014(2) -0.010(2)
C18 0.045(3) 0.039(2) 0.042(2) -0.002(2) -0.013(2) 0.004(2)
C19 0.046(3) 0.042(2) 0.039(2) -0.0016(19) -0.014(2) 0.002(2)
C20 0.039(2) 0.040(2) 0.034(2) 0.0005(18) -0.0068(18) 0.0004(19)
C21 0.040(2) 0.041(2) 0.045(3) 0.003(2) -0.015(2) 0.001(2)
C22 0.042(3) 0.043(3) 0.042(3) -0.002(2) -0.011(2) 0.002(2)
C23 0.077(6) 0.067(6) 0.054(5) 0.012(5) 0.010(5) -0.029(5)
C24 0.057(6) 0.082(8) 0.054(6) 0.020(5) -0.018(5) -0.035(6)
C25 0.038(6) 0.093(10) 0.086(11) 0.048(8) 0.014(6) 0.011(6)
C26 0.041(5) 0.058(6) 0.046(6) 0.008(5) 0.013(5) -0.016(5)
C27 0.035(4) 0.050(5) 0.049(5) 0.016(4) 0.001(4) -0.002(4)
C28 0.27(3) 0.058(9) 0.101(14) -0.026(9) 0.077(16) -0.070(14)
C29 0.103(12) 0.185(18) 0.079(10) 0.013(11) -0.037(9) -0.050(12)
C30 0.065(9) 0.117(15) 0.17(2) 0.069(14) 0.033(11) 0.042(10)
C31 0.144(16) 0.089(11) 0.098(12) -0.035(9) 0.082(12) -0.058(11)
C32 0.070(9) 0.129(15) 0.078(10) 0.066(11) 0.014(7) 0.009(9)
C23' 0.064(6) 0.061(6) 0.064(6) 0.032(5) -0.005(6) -0.018(6)
C24' 0.046(6) 0.045(6) 0.058(6) 0.014(5) -0.020(5) -0.031(5)
C25' 0.016(5) 0.069(9) 0.052(8) 0.028(7) -0.003(4) -0.008(5)
C26' 0.038(7) 0.067(9) 0.051(9) -0.001(7) 0.017(6) -0.020(6)
C27' 0.052(7) 0.086(8) 0.044(6) 0.033(6) -0.006(6) -0.018(6)
C28' 0.108(16) 0.068(12) 0.16(2) 0.045(15) 0.003(17) -0.007(11)
C29' 0.068(10) 0.083(12) 0.077(11) -0.019(9) -0.011(8) -0.039(9)
C30' 0.038(6) 0.073(10) 0.087(11) 0.032(9) 0.011(7) 0.021(6)
C31' 0.079(12) 0.141(19) 0.071(12) -0.028(12) 0.032(10) -0.029(12)
C32' 0.053(9) 0.24(3) 0.052(10) 0.063(15) -0.001(8) 0.005(14)
C33 0.050(3) 0.064(3) 0.027(2) -0.004(2) -0.007(2) 0.002(2)
C34 0.044(3) 0.061(3) 0.024(2) -0.0084(19) -0.0089(18) 0.003(2)
C35 0.042(3) 0.058(3) 0.029(2) -0.014(2) -0.0055(19) 0.001(2)
C36 0.040(2) 0.064(3) 0.032(2) -0.015(2) 0.0000(19) 0.003(2)
C37 0.046(3) 0.070(4) 0.023(2) -0.007(2) -0.0018(18) -0.005(2)
C38 0.075(4) 0.062(4) 0.038(3) 0.003(2) -0.012(3) -0.001(3)
C39 0.047(3) 0.072(4) 0.046(3) -0.003(3) -0.013(2) 0.005(3)
C40 0.057(3) 0.062(4) 0.048(3) -0.018(3) -0.007(3) -0.004(3)
C41 0.050(3) 0.081(4) 0.056(3) -0.026(3) -0.003(3) 0.017(3)
C42 0.050(3) 0.085(4) 0.041(3) 0.003(3) 0.006(2) -0.011(3)
C43 0.069(4) 0.048(3) 0.042(3) 0.009(2) -0.001(3) 0.007(3)
C44 0.062(4) 0.100(6) 0.056(4) -0.012(4) 0.005(3) 0.000(4)
C45 0.12(2) 0.108(19) 0.043(10) -0.009(12) -0.008(11) 0.024(15)
C46 0.048(6) 0.048(6) 0.048(6) 0.005(5) 0.008(5) 0.008(5)
C47 0.046(6) 0.036(5) 0.049(6) 0.001(4) -0.015(5) -0.004(4)
C48 0.073(11) 0.086(12) 0.075(11) 0.001(8) -0.008(8) 0.032(9)
O11 0.247(17) 0.265(16) 0.228(15) -0.004(14) -0.001(15) -0.040(14)
C45' 0.24(3) 0.20(3) 0.12(2) 0.060(19) -0.09(2) -0.12(2)
C46' 0.047(7) 0.122(15) 0.057(9) 0.015(10) -0.007(6) -0.010(9)
C47' 0.103(13) 0.153(16) 0.152(17) -0.047(13) 0.006(12) -0.047(12)
C48' 0.11(2) 0.27(3) 0.20(3) -0.08(3) 0.05(2) 0.03(2)
O11' 0.153(13) 0.184(13) 0.141(11) -0.031(10) -0.004(10) -0.091(10)

loop_
_atom_type_symbol
_atom_type_description
_atom_type_scat_dispersion_real
_atom_type_scat_dispersion_imag
_atom_type_scat_source
C C 0.0137 0.0067 'International Tables Vol C Tables 4.2.6.8 and 6.1.1.4'
H H 0.0000 0.0000 'International Tables Vol C Tables 4.2.6.8 and 6.1.1.4'
F F 0.0583 0.0400 'International Tables Vol C Tables 4.2.6.8 and 6.1.1.4'
Ir Ir -5.7005 5.2682 'International Tables Vol C Tables 4.2.6.8 and 6.1.1.4'
N N 0.0241 0.0134 'International Tables Vol C Tables 4.2.6.8 and 6.1.1.4'
O O 0.0389 0.0241 'International Tables Vol C Tables 4.2.6.8 and 6.1.1.4'
S S 0.2925 0.4295 'International Tables Vol C Tables 4.2.6.8 and 6.1.1.4'

loop_
_geom_angle_atom_site_label_1
_geom_angle_atom_site_label_2
_geom_angle_atom_site_label_3
_geom_angle
_geom_angle_site_symmetry_1
_geom_angle_site_symmetry_3
_geom_angle_publ_flag
C26' Ir1 N1 107.1(2) . . ?
C26' Ir1 O1 112.5(2) . . ?
N1 Ir1 O1 85.14(13) . . ?
C26' Ir1 C25' 39.95(8) . . ?
N1 Ir1 C25' 143.1(3) . . ?
O1 Ir1 C25' 93.80(15) . . ?
N1 Ir1 C24 163.56(17) . . ?
O1 Ir1 C24 105.25(16) . . ?
C26' Ir1 C27' 39.89(8) . . ?
N1 Ir1 C27' 99.10(15) . . ?
O1 Ir1 C27' 152.2(2) . . ?
C25' Ir1 C27' 66.38(12) . . ?
C26' Ir1 O2 166.67(15) . . ?
N1 Ir1 O2 82.79(14) . . ?
O1 Ir1 O2 76.55(13) . . ?
C25' Ir1 O2 132.9(2) . . ?
C24 Ir1 O2 111.7(2) . . ?
C27' Ir1 O2 131.2(2) . . ?
N1 Ir1 C23 133.76(19) . . ?
O1 Ir1 C23 140.61(19) . . ?
C24 Ir1 C23 39.17(8) . . ?
O2 Ir1 C23 99.32(16) . . ?
N1 Ir1 C25 128.0(2) . . ?
O1 Ir1 C25 98.04(16) . . ?
C24 Ir1 C25 39.09(8) . . ?
O2 Ir1 C25 148.6(2) . . ?
C23 Ir1 C25 65.13(12) . . ?
C26' Ir1 C24' 65.93(12) . . ?
N1 Ir1 C24' 162.87(18) . . ?
O1 Ir1 C24' 111.93(18) . . ?
C25' Ir1 C24' 38.94(8) . . ?
C27' Ir1 C24' 65.25(12) . . ?
O2 Ir1 C24' 102.01(19) . . ?
C26' Ir1 C23' 65.87(12) . . ?
N1 Ir1 C23' 124.77(19) . . ?
O1 Ir1 C23' 149.83(19) . . ?
C25' Ir1 C23' 65.27(12) . . ?
C27' Ir1 C23' 38.87(8) . . ?
O2 Ir1 C23' 101.27(16) . . ?
C24' Ir1 C23' 38.37(8) . . ?
N1 Ir1 C27 101.48(15) . . ?
O1 Ir1 C27 161.65(18) . . ?
C24 Ir1 C27 64.88(12) . . ?
O2 Ir1 C27 121.01(19) . . ?
C23 Ir1 C27 38.48(7) . . ?
C25 Ir1 C27 64.34(11) . . ?
N2 Ir2 O3 84.40(15) 5_666 . ?
N2 Ir2 O4 85.33(15) 5_666 . ?
O3 Ir2 O4 76.47(13) . . ?
N2 Ir2 C36 110.31(18) 5_666 . ?
O3 Ir2 C36 106.2(2) . . ?
O4 Ir2 C36 164.23(17) . . ?
N2 Ir2 C33 113.43(19) 5_666 . ?
O3 Ir2 C33 162.02(18) . . ?
O4 Ir2 C33 106.18(18) . . ?
C36 Ir2 C33 66.4(2) . . ?
N2 Ir2 C37 94.38(18) 5_666 . ?
O3 Ir2 C37 142.22(19) . . ?
O4 Ir2 C37 141.21(19) . . ?
C36 Ir2 C37 39.2(2) . . ?
C33 Ir2 C37 39.1(2) . . ?
N2 Ir2 C35 149.74(18) 5_666 . ?
O3 Ir2 C35 97.92(18) . . ?
O4 Ir2 C35 124.66(16) . . ?
C36 Ir2 C35 39.97(19) . . ?
C33 Ir2 C35 65.7(2) . . ?
C37 Ir2 C35 65.5(2) . . ?
N2 Ir2 C34 153.07(19) 5_666 . ?
O3 Ir2 C34 122.52(18) . . ?
O4 Ir2 C34 99.43(16) . . ?
C36 Ir2 C34 65.8(2) . . ?
C33 Ir2 C34 39.7(2) . . ?
C37 Ir2 C34 65.4(2) . . ?
C35 Ir2 C34 38.0(2) . . ?
O6 S1 O5 115.2(3) . . ?
O6 S1 O7 114.4(3) . . ?
O5 S1 O7 114.7(2) . . ?
O6 S1 C43 103.9(3) . . ?
O5 S1 C43 103.2(3) . . ?
O7 S1 C43 103.1(3) . . ?
O9 S2 O10 114.1(6) . . ?
O9 S2 O8 112.9(5) . . ?
O10 S2 O8 117.8(5) . . ?
O9 S2 C44 106.1(6) . . ?
O10 S2 C44 101.0(4) . . ?
O8 S2 C44 102.8(4) . . ?
C11 N1 C7 118.6(4) . . ?
C11 N1 Ir1 120.8(3) . . ?
C7 N1 Ir1 120.5(3) . . ?
C18 N2 C22 118.3(4) . . ?
C18 N2 Ir2 120.5(3) . 5_666 ?
C22 N2 Ir2 120.9(3) . 5_666 ?
C1 O1 Ir1 116.3(3) . . ?
C2 O2 Ir1 116.1(3) . . ?
C4 O3 Ir2 116.6(3) . . ?
C5 O4 Ir2 116.6(3) . . ?
O1 C1 C6 123.4(4) . . ?
O1 C1 C2 115.3(4) . . ?
C6 C1 C2 121.3(4) . . ?
O2 C2 C3 124.0(4) . . ?
O2 C2 C1 115.6(4) . . ?
C3 C2 C1 120.4(4) . . ?
C4 C3 C2 118.4(4) . . ?
C4 C3 H3 120.8 . . ?
C2 C3 H3 120.8 . . ?
O3 C4 C3 124.1(4) . . ?
O3 C4 C5 115.0(4) . . ?
C3 C4 C5 120.9(4) . . ?
O4 C5 C6 124.0(4) . . ?
O4 C5 C4 115.3(4) . . ?
C6 C5 C4 120.7(4) . . ?
C5 C6 C1 118.0(4) . . ?
C5 C6 H6 121.0 . . ?
C1 C6 H6 121.0 . . ?
N1 C7 C8 122.3(4) . . ?
N1 C7 H7 118.8 . . ?
C8 C7 H7 118.8 . . ?
C7 C8 C9 119.3(4) . . ?
C7 C8 H8 120.3 . . ?
C9 C8 H8 120.3 . . ?
C10 C9 C8 117.8(4) . . ?
C10 C9 C12 120.8(4) . . ?
C8 C9 C12 121.4(4) . . ?
C11 C10 C9 119.9(4) . . ?
C11 C10 H10 120.1 . . ?
C9 C10 H10 120.1 . . ?
N1 C11 C10 122.1(4) . . ?
N1 C11 H11 119.0 . . ?
C10 C11 H11 119.0 . . ?
C17 C12 C13 118.6(4) . . ?
C17 C12 C9 121.0(4) . . ?
C13 C12 C9 120.4(4) . . ?
C14 C13 C12 120.9(4) . . ?
C14 C13 H13 119.6 . . ?
C12 C13 H13 119.6 . . ?
C15 C14 C13 120.4(4) . . ?
C15 C14 H14 119.8 . . ?
C13 C14 H14 119.8 . . ?
C14 C15 C16 118.9(4) . . ?
C14 C15 C20 120.6(4) . . ?
C16 C15 C20 120.5(4) . . ?
C17 C16 C15 120.7(5) . . ?
C17 C16 H16 119.6 . . ?
C15 C16 H16 119.6 . . ?
C16 C17 C12 120.4(4) . . ?
C16 C17 H17 119.8 . . ?
C12 C17 H17 119.8 . . ?
N2 C18 C19 122.5(5) . . ?
N2 C18 H18 118.8 . . ?
C19 C18 H18 118.8 . . ?
C18 C19 C20 119.5(5) . . ?
C18 C19 H19 120.2 . . ?
C20 C19 H19 120.2 . . ?
C21 C20 C19 117.4(4) . . ?
C21 C20 C15 121.3(4) . . ?
C19 C20 C15 121.2(4) . . ?
C22 C21 C20 120.3(5) . . ?
C22 C21 H21 119.8 . . ?
C20 C21 H21 119.8 . . ?
N2 C22 C21 121.9(5) . . ?
N2 C22 H22 119.1 . . ?
C21 C22 H22 119.1 . . ?
C27 C23 C24 108.0 . . ?
C27 C23 C28 126.0 . . ?
C24 C23 C28 126.0 . . ?
C27 C23 Ir1 72.56(14) . . ?
C24 C23 Ir1 69.47(13) . . ?
C28 C23 Ir1 123.60(14) . . ?
C25 C24 C23 108.0 . . ?
C25 C24 C29 126.0 . . ?
C23 C24 C29 126.0 . . ?
C25 C24 Ir1 71.68(15) . . ?
C23 C24 Ir1 71.35(14) . . ?
C29 C24 Ir1 122.63(13) . . ?
C24 C25 C26 108.0 . . ?
C24 C25 C30 126.0 . . ?
C26 C25 C30 126.0 . . ?
C24 C25 Ir1 69.23(15) . . ?
C26 C25 Ir1 72.49(13) . . ?
C30 C25 Ir1 123.88(13) . . ?
C27 C26 C25 108.0 . . ?
C27 C26 C31 126.0 . . ?
C25 C26 C31 126.0 . . ?
C27 C26 Ir1 70.83(14) . . ?
C25 C26 Ir1 69.13(13) . . ?
C31 C26 Ir1 125.62(13) . . ?
C26 C27 C23 108.0 . . ?
C26 C27 C32 126.0 . . ?
C23 C27 C32 126.0 . . ?
C26 C27 Ir1 71.16(14) . . ?
C23 C27 Ir1 68.97(14) . . ?
C32 C27 Ir1 125.46(12) . . ?
C23 C28 H28A 109.5 . . ?
C23 C28 H28B 109.5 . . ?
H28A C28 H28B 109.5 . . ?
C23 C28 H28C 109.5 . . ?
H28A C28 H28C 109.5 . . ?
H28B C28 H28C 109.5 . . ?
C24 C29 H29A 109.5 . . ?
C24 C29 H29B 109.5 . . ?
H29A C29 H29B 109.5 . . ?
C24 C29 H29C 109.5 . . ?
H29A C29 H29C 109.5 . . ?
H29B C29 H29C 109.5 . . ?
C25 C30 H30A 109.5 . . ?
C25 C30 H30B 109.5 . . ?
H30A C30 H30B 109.5 . . ?
C25 C30 H30C 109.5 . . ?
H30A C30 H30C 109.5 . . ?
H30B C30 H30C 109.5 . . ?
C26 C31 H31A 109.5 . . ?
C26 C31 H31B 109.5 . . ?
H31A C31 H31B 109.5 . . ?
C26 C31 H31C 109.5 . . ?
H31A C31 H31C 109.5 . . ?
H31B C31 H31C 109.5 . . ?
C27 C32 H32A 109.5 . . ?
C27 C32 H32B 109.5 . . ?
H32A C32 H32B 109.5 . . ?
C27 C32 H32C 109.5 . . ?
H32A C32 H32C 109.5 . . ?
H32B C32 H32C 109.5 . . ?
C27' C23' C24' 108.0 . . ?
C27' C23' C28' 126.0 . . ?
C24' C23' C28' 126.0 . . ?
C27' C23' Ir1 68.25(14) . . ?
C24' C23' Ir1 70.71(13) . . ?
C28' C23' Ir1 126.60(13) . . ?
C25' C24' C23' 108.0 . . ?
C25' C24' C29' 126.0 . . ?
C23' C24' C29' 126.0 . . ?
C25' C24' Ir1 68.14(14) . . ?
C23' C24' Ir1 70.92(13) . . ?
C29' C24' Ir1 126.50(13) . . ?
C24' C25' C26' 108.0 . . ?
C24' C25' C30' 126.0 . . ?
C26' C25' C30' 126.0 . . ?
C24' C25' Ir1 72.92(15) . . ?
C26' C25' Ir1 68.62(14) . . ?
C30' C25' Ir1 124.04(13) . . ?
C27' C26' C25' 108.0 . . ?
C27' C26' C31' 126.0 . . ?
C25' C26' C31' 126.0 . . ?
C27' C26' Ir1 71.64(14) . . ?
C25' C26' Ir1 71.43(14) . . ?
C31' C26' Ir1 122.61(14) . . ?
C23' C27' C26' 108.0 . . ?
C23' C27' C32' 126.0 . . ?
C26' C27' C32' 126.0 . . ?
C23' C27' Ir1 72.88(15) . . ?
C26' C27' Ir1 68.47(14) . . ?
C32' C27' Ir1 124.23(13) . . ?
C23' C28' H28D 109.5 . . ?
C23' C28' H28E 109.5 . . ?
H28D C28' H28E 109.5 . . ?
C23' C28' H28F 109.5 . . ?
H28D C28' H28F 109.5 . . ?
H28E C28' H28F 109.5 . . ?
C24' C29' H29D 109.5 . . ?
C24' C29' H29E 109.5 . . ?
H29D C29' H29E 109.5 . . ?
C24' C29' H29F 109.5 . . ?
H29D C29' H29F 109.5 . . ?
H29E C29' H29F 109.5 . . ?
C25' C30' H30D 109.5 . . ?
C25' C30' H30E 109.5 . . ?
H30D C30' H30E 109.5 . . ?
C25' C30' H30F 109.5 . . ?
H30D C30' H30F 109.5 . . ?
H30E C30' H30F 109.5 . . ?
C26' C31' H31D 109.5 . . ?
C26' C31' H31E 109.5 . . ?
H31D C31' H31E 109.5 . . ?
C26' C31' H31F 109.5 . . ?
H31D C31' H31F 109.5 . . ?
H31E C31' H31F 109.5 . . ?
C27' C32' H32D 109.5 . . ?
C27' C32' H32E 109.5 . . ?
H32D C32' H32E 109.5 . . ?
C27' C32' H32F 109.5 . . ?
H32D C32' H32F 109.5 . . ?
H32E C32' H32F 109.5 . . ?
C37 C33 C34 107.0(5) . . ?
C37 C33 C38 126.7(6) . . ?
C34 C33 C38 126.1(5) . . ?
C37 C33 Ir2 71.0(3) . . ?
C34 C33 Ir2 71.0(3) . . ?
C38 C33 Ir2 127.4(4) . . ?
C35 C34 C33 108.7(5) . . ?
C35 C34 C39 127.0(5) . . ?
C33 C34 C39 124.3(5) . . ?
C35 C34 Ir2 71.0(3) . . ?
C33 C34 Ir2 69.3(3) . . ?
C39 C34 Ir2 126.4(4) . . ?
C34 C35 C36 108.1(5) . . ?
C34 C35 C40 127.4(5) . . ?
C36 C35 C40 124.4(5) . . ?
C34 C35 Ir2 71.0(3) . . ?
C36 C35 Ir2 68.4(3) . . ?
C40 C35 Ir2 125.0(4) . . ?
C37 C36 C35 107.4(5) . . ?
C37 C36 C41 127.5(5) . . ?
C35 C36 C41 125.0(6) . . ?
C37 C36 Ir2 71.8(3) . . ?
C35 C36 Ir2 71.6(3) . . ?
C41 C36 Ir2 125.3(4) . . ?
C36 C37 C33 108.6(5) . . ?
C36 C37 C42 125.9(6) . . ?
C33 C37 C42 125.5(6) . . ?
C36 C37 Ir2 69.0(3) . . ?
C33 C37 Ir2 69.8(3) . . ?
C42 C37 Ir2 125.4(4) . . ?
C33 C38 H38A 109.5 . . ?
C33 C38 H38B 109.5 . . ?
H38A C38 H38B 109.5 . . ?
C33 C38 H38C 109.5 . . ?
H38A C38 H38C 109.5 . . ?
H38B C38 H38C 109.5 . . ?
C34 C39 H39A 109.5 . . ?
C34 C39 H39B 109.5 . . ?
H39A C39 H39B 109.5 . . ?
C34 C39 H39C 109.5 . . ?
H39A C39 H39C 109.5 . . ?
H39B C39 H39C 109.5 . . ?
C35 C40 H40A 109.5 . . ?
C35 C40 H40B 109.5 . . ?
H40A C40 H40B 109.5 . . ?
C35 C40 H40C 109.5 . . ?
H40A C40 H40C 109.5 . . ?
H40B C40 H40C 109.5 . . ?
C36 C41 H41A 109.5 . . ?
C36 C41 H41B 109.5 . . ?
H41A C41 H41B 109.5 . . ?
C36 C41 H41C 109.5 . . ?
H41A C41 H41C 109.5 . . ?
H41B C41 H41C 109.5 . . ?
C37 C42 H42A 109.5 . . ?
C37 C42 H42B 109.5 . . ?
H42A C42 H42B 109.5 . . ?
C37 C42 H42C 109.5 . . ?
H42A C42 H42C 109.5 . . ?
H42B C42 H42C 109.5 . . ?
F1 C43 F2 107.3(5) . . ?
F1 C43 F3 107.7(6) . . ?
F2 C43 F3 106.9(5) . . ?
F1 C43 S1 111.8(5) . . ?
F2 C43 S1 111.8(4) . . ?
F3 C43 S1 111.2(4) . . ?
F5 C44 F6 109.2(8) . . ?
F5 C44 F4 105.9(7) . . ?
F6 C44 F4 104.7(7) . . ?
F5 C44 S2 111.9(6) . . ?
F6 C44 S2 113.5(5) . . ?
F4 C44 S2 111.2(7) . . ?
C46 C45 H45A 109.5 . . ?
C46 C45 H45B 109.5 . . ?
H45A C45 H45B 109.5 . . ?
C46 C45 H45C 109.5 . . ?
H45A C45 H45C 109.5 . . ?
H45B C45 H45C 109.5 . . ?
O11 C46 C45 112.8(19) . . ?
O11 C46 H46A 109.0 . . ?
C45 C46 H46A 109.0 . . ?
O11 C46 H46B 109.0 . . ?
C45 C46 H46B 109.0 . . ?
H46A C46 H46B 107.8 . . ?
O11 C47 C48 114.3(16) . . ?
O11 C47 H47A 108.7 . . ?
C48 C47 H47A 108.7 . . ?
O11 C47 H47B 108.7 . . ?
C48 C47 H47B 108.7 . . ?
H47A C47 H47B 107.6 . . ?
C47 C48 H48A 109.5 . . ?
C47 C48 H48B 109.5 . . ?
H48A C48 H48B 109.5 . . ?
C47 C48 H48C 109.5 . . ?
H48A C48 H48C 109.5 . . ?
H48B C48 H48C 109.5 . . ?
C47 O11 C46 152(3) . . ?
C46' C45' H45D 109.5 . . ?
C46' C45' H45E 109.5 . . ?
H45D C45' H45E 109.5 . . ?
C46' C45' H45F 109.5 . . ?
H45D C45' H45F 109.5 . . ?
H45E C45' H45F 109.5 . . ?
O11' C46' C45' 109.8(19) . . ?
O11' C46' H46C 109.7 . . ?
C45' C46' H46C 109.7 . . ?
O11' C46' H46D 109.7 . . ?
C45' C46' H46D 109.7 . . ?
H46C C46' H46D 108.2 . . ?
O11' C47' C48' 100(2) . . ?
O11' C47' H47C 111.8 . . ?
C48' C47' H47C 111.8 . . ?
O11' C47' H47D 111.8 . . ?
C48' C47' H47D 111.8 . . ?
H47C C47' H47D 109.6 . . ?
C47' C48' H48D 109.5 . . ?
C47' C48' H48E 109.5 . . ?
H48D C48' H48E 109.5 . . ?
C47' C48' H48F 109.5 . . ?
H48D C48' H48F 109.5 . . ?
H48E C48' H48F 109.5 . . ?
C46' O11' C47' 109.7(19) . . ?

loop_
_geom_bond_atom_site_label_1
_geom_bond_atom_site_label_2
_geom_bond_distance
_geom_bond_site_symmetry_2
_geom_bond_publ_flag
Ir1 C26' 2.066(4) . ?
Ir1 N1 2.095(4) . ?
Ir1 O1 2.101(3) . ?
Ir1 C25' 2.103(4) . ?
Ir1 C24 2.105(4) . ?
Ir1 C27' 2.108(4) . ?
Ir1 O2 2.108(4) . ?
Ir1 C23 2.130(4) . ?
Ir1 C25 2.137(4) . ?
Ir1 C24' 2.166(4) . ?
Ir1 C23' 2.169(4) . ?
Ir1 C27 2.177(4) . ?
Ir2 N2 2.094(4) 5_666 ?
Ir2 O3 2.109(4) . ?
Ir2 O4 2.113(3) . ?
Ir2 C36 2.115(5) . ?
Ir2 C33 2.137(5) . ?
Ir2 C37 2.152(5) . ?
Ir2 C35 2.160(5) . ?
Ir2 C34 2.160(5) . ?
S1 O6 1.435(4) . ?
S1 O5 1.436(4) . ?
S1 O7 1.440(4) . ?
S1 C43 1.823(6) . ?
S2 O9 1.393(9) . ?
S2 O10 1.418(7) . ?
S2 O8 1.442(7) . ?
S2 C44 1.790(8) . ?
N1 C11 1.334(6) . ?
N1 C7 1.342(6) . ?
N2 C18 1.334(6) . ?
N2 C22 1.354(6) . ?
O1 C1 1.277(6) . ?
O2 C2 1.271(6) . ?
O3 C4 1.282(6) . ?
O4 C5 1.276(6) . ?
F1 C43 1.299(8) . ?
F2 C43 1.326(7) . ?
F3 C43 1.331(8) . ?
F4 C44 1.330(10) . ?
F5 C44 1.298(10) . ?
F6 C44 1.317(9) . ?
C1 C6 1.391(6) . ?
C1 C2 1.513(6) . ?
C2 C3 1.390(7) . ?
C3 C4 1.379(7) . ?
C3 H3 0.9500 . ?
C4 C5 1.525(6) . ?
C5 C6 1.382(6) . ?
C6 H6 0.9500 . ?
C7 C8 1.383(6) . ?
C7 H7 0.9500 . ?
C8 C9 1.386(6) . ?
C8 H8 0.9500 . ?
C9 C10 1.384(6) . ?
C9 C12 1.483(6) . ?
C10 C11 1.382(6) . ?
C10 H10 0.9500 . ?
C11 H11 0.9500 . ?
C12 C17 1.387(7) . ?
C12 C13 1.398(6) . ?
C13 C14 1.383(7) . ?
C13 H13 0.9500 . ?
C14 C15 1.383(7) . ?
C14 H14 0.9500 . ?
C15 C16 1.396(6) . ?
C15 C20 1.482(6) . ?
C16 C17 1.383(7) . ?
C16 H16 0.9500 . ?
C17 H17 0.9500 . ?
C18 C19 1.385(7) . ?
C18 H18 0.9500 . ?
C19 C20 1.391(7) . ?
C19 H19 0.9500 . ?
C20 C21 1.384(7) . ?
C21 C22 1.375(7) . ?
C21 H21 0.9500 . ?
C22 H22 0.9500 . ?
C23 C27 1.420(2) . ?
C23 C24 1.420(2) . ?
C23 C28 1.509(2) . ?
C24 C25 1.420(2) . ?
C24 C29 1.509(2) . ?
C25 C26 1.420(2) . ?
C25 C30 1.509(2) . ?
C26 C27 1.420(2) . ?
C26 C31 1.509(2) . ?
C27 C32 1.510(2) . ?
C28 H28A 0.9800 . ?
C28 H28B 0.9800 . ?
C28 H28C 0.9800 . ?
C29 H29A 0.9800 . ?
C29 H29B 0.9800 . ?
C29 H29C 0.9800 . ?
C30 H30A 0.9800 . ?
C30 H30B 0.9800 . ?
C30 H30C 0.9800 . ?
C31 H31A 0.9800 . ?
C31 H31B 0.9800 . ?
C31 H31C 0.9800 . ?
C32 H32A 0.9800 . ?
C32 H32B 0.9800 . ?
C32 H32C 0.9800 . ?
C23' C27' 1.424(2) . ?
C23' C24' 1.424(2) . ?
C23' C28' 1.514(2) . ?
C24' C25' 1.424(2) . ?
C24' C29' 1.514(2) . ?
C25' C26' 1.424(2) . ?
C25' C30' 1.514(2) . ?
C26' C27' 1.424(2) . ?
C26' C31' 1.514(2) . ?
C27' C32' 1.514(2) . ?
C28' H28D 0.9800 . ?
C28' H28E 0.9800 . ?
C28' H28F 0.9800 . ?
C29' H29D 0.9800 . ?
C29' H29E 0.9800 . ?
C29' H29F 0.9800 . ?
C30' H30D 0.9800 . ?
C30' H30E 0.9800 . ?
C30' H30F 0.9800 . ?
C31' H31D 0.9800 . ?
C31' H31E 0.9800 . ?
C31' H31F 0.9800 . ?
C32' H32D 0.9800 . ?
C32' H32E 0.9800 . ?
C32' H32F 0.9800 . ?
C33 C37 1.437(8) . ?
C33 C34 1.460(8) . ?
C33 C38 1.485(9) . ?
C34 C35 1.405(8) . ?
C34 C39 1.494(8) . ?
C35 C36 1.462(7) . ?
C35 C40 1.494(8) . ?
C36 C37 1.431(9) . ?
C36 C41 1.497(8) . ?
C37 C42 1.498(8) . ?
C38 H38A 0.9800 . ?
C38 H38B 0.9800 . ?
C38 H38C 0.9800 . ?
C39 H39A 0.9800 . ?
C39 H39B 0.9800 . ?
C39 H39C 0.9800 . ?
C40 H40A 0.9800 . ?
C40 H40B 0.9800 . ?
C40 H40C 0.9800 . ?
C41 H41A 0.9800 . ?
C41 H41B 0.9800 . ?
C41 H41C 0.9800 . ?
C42 H42A 0.9800 . ?
C42 H42B 0.9800 . ?
C42 H42C 0.9800 . ?
C45 C46 1.474(17) . ?
C45 H45A 0.9800 . ?
C45 H45B 0.9800 . ?
C45 H45C 0.9800 . ?
C46 O11 1.415(16) . ?
C46 H46A 0.9900 . ?
C46 H46B 0.9900 . ?
C47 O11 1.393(16) . ?
C47 C48 1.467(15) . ?
C47 H47A 0.9900 . ?
C47 H47B 0.9900 . ?
C48 H48A 0.9800 . ?
C48 H48B 0.9800 . ?
C48 H48C 0.9800 . ?
C45' C46' 1.50(2) . ?
C45' H45D 0.9800 . ?
C45' H45E 0.9800 . ?
C45' H45F 0.9800 . ?
C46' O11' 1.361(17) . ?
C46' H46C 0.9900 . ?
C46' H46D 0.9900 . ?
C47' O11' 1.417(17) . ?
C47' C48' 1.50(2) . ?
C47' H47C 0.9900 . ?
C47' H47D 0.9900 . ?
C48' H48D 0.9800 . ?
C48' H48E 0.9800 . ?
C48' H48F 0.9800 . ?

loop_
_geom_torsion_atom_site_label_1
_geom_torsion_atom_site_label_2
_geom_torsion_atom_site_label_3
_geom_torsion_atom_site_label_4
_geom_torsion
_geom_torsion_site_symmetry_1
_geom_torsion_site_symmetry_2
_geom_torsion_site_symmetry_3
_geom_torsion_site_symmetry_4
_geom_torsion_publ_flag
Ir1 O1 C1 C6 -179.0(3) . . . . ?
Ir1 O1 C1 C2 0.6(5) . . . . ?
Ir1 O2 C2 C3 -177.1(4) . . . . ?
Ir1 O2 C2 C1 3.8(5) . . . . ?
O1 C1 C2 O2 -2.9(6) . . . . ?
C6 C1 C2 O2 176.6(4) . . . . ?
O1 C1 C2 C3 177.9(4) . . . . ?
C6 C1 C2 C3 -2.6(7) . . . . ?
O2 C2 C3 C4 -173.4(4) . . . . ?
C1 C2 C3 C4 5.7(7) . . . . ?
Ir2 O3 C4 C3 179.8(4) . . . . ?
Ir2 O3 C4 C5 0.0(5) . . . . ?
C2 C3 C4 O3 175.6(4) . . . . ?
C2 C3 C4 C5 -4.6(7) . . . . ?
Ir2 O4 C5 C6 179.9(3) . . . . ?
Ir2 O4 C5 C4 -0.2(5) . . . . ?
O3 C4 C5 O4 0.1(6) . . . . ?
C3 C4 C5 O4 -179.7(4) . . . . ?
O3 C4 C5 C6 -179.9(4) . . . . ?
C3 C4 C5 C6 0.2(7) . . . . ?
O4 C5 C6 C1 -177.1(4) . . . . ?
C4 C5 C6 C1 3.0(6) . . . . ?
O1 C1 C6 C5 177.6(4) . . . . ?
C2 C1 C6 C5 -1.9(6) . . . . ?
C11 N1 C7 C8 -0.5(7) . . . . ?
Ir1 N1 C7 C8 -175.9(4) . . . . ?
N1 C7 C8 C9 1.7(7) . . . . ?
C7 C8 C9 C10 -1.8(7) . . . . ?
C7 C8 C9 C12 177.7(4) . . . . ?
C8 C9 C10 C11 0.9(7) . . . . ?
C12 C9 C10 C11 -178.6(4) . . . . ?
C7 N1 C11 C10 -0.5(7) . . . . ?
Ir1 N1 C11 C10 174.9(4) . . . . ?
C9 C10 C11 N1 0.3(8) . . . . ?
C10 C9 C12 C17 -142.1(5) . . . . ?
C8 C9 C12 C17 38.5(7) . . . . ?
C10 C9 C12 C13 39.2(7) . . . . ?
C8 C9 C12 C13 -140.3(5) . . . . ?
C17 C12 C13 C14 -0.7(8) . . . . ?
C9 C12 C13 C14 178.0(5) . . . . ?
C12 C13 C14 C15 -0.9(9) . . . . ?
C13 C14 C15 C16 2.3(8) . . . . ?
C13 C14 C15 C20 -178.0(5) . . . . ?
C14 C15 C16 C17 -2.1(9) . . . . ?
C20 C15 C16 C17 178.3(5) . . . . ?
C15 C16 C17 C12 0.4(9) . . . . ?
C13 C12 C17 C16 1.0(8) . . . . ?
C9 C12 C17 C16 -177.8(5) . . . . ?
C22 N2 C18 C19 -0.3(8) . . . . ?
Ir2 N2 C18 C19 -174.9(4) 5_666 . . . ?
N2 C18 C19 C20 -0.8(8) . . . . ?
C18 C19 C20 C21 1.3(8) . . . . ?
C18 C19 C20 C15 -179.0(5) . . . . ?
C14 C15 C20 C21 141.4(6) . . . . ?
C16 C15 C20 C21 -39.0(8) . . . . ?
C14 C15 C20 C19 -38.3(7) . . . . ?
C16 C15 C20 C19 141.4(5) . . . . ?
C19 C20 C21 C22 -0.7(8) . . . . ?
C15 C20 C21 C22 179.6(5) . . . . ?
C18 N2 C22 C21 0.9(8) . . . . ?
Ir2 N2 C22 C21 175.5(4) 5_666 . . . ?
C20 C21 C22 N2 -0.4(9) . . . . ?
C27 C23 C24 C25 0.0 . . . . ?
C28 C23 C24 C25 180.0 . . . . ?
Ir1 C23 C24 C25 62.72(15) . . . . ?
C27 C23 C24 C29 -180.0 . . . . ?
C28 C23 C24 C29 0.0 . . . . ?
Ir1 C23 C24 C29 -117.28(15) . . . . ?
C27 C23 C24 Ir1 -62.71(15) . . . . ?
C28 C23 C24 Ir1 117.28(15) . . . . ?
C23 C24 C25 C26 0.0 . . . . ?
C29 C24 C25 C26 180.0 . . . . ?
Ir1 C24 C25 C26 62.51(13) . . . . ?
C23 C24 C25 C30 180.0 . . . . ?
C29 C24 C25 C30 0.0 . . . . ?
Ir1 C24 C25 C30 -117.48(13) . . . . ?
C23 C24 C25 Ir1 -62.51(13) . . . . ?
C29 C24 C25 Ir1 117.48(13) . . . . ?
C24 C25 C26 C27 0.0 . . . . ?
C30 C25 C26 C27 180.0 . . . . ?
Ir1 C25 C26 C27 60.43(15) . . . . ?
C24 C25 C26 C31 180.0 . . . . ?
C30 C25 C26 C31 0.0 . . . . ?
Ir1 C25 C26 C31 -119.57(15) . . . . ?
C24 C25 C26 Ir1 -60.43(15) . . . . ?
C30 C25 C26 Ir1 119.56(15) . . . . ?
C25 C26 C27 C23 0.0 . . . . ?
C31 C26 C27 C23 -180.0 . . . . ?
Ir1 C26 C27 C23 59.37(14) . . . . ?
C25 C26 C27 C32 180.0 . . . . ?
C31 C26 C27 C32 0.0 . . . . ?
Ir1 C26 C27 C32 -120.64(14) . . . . ?
C25 C26 C27 Ir1 -59.37(14) . . . . ?
C31 C26 C27 Ir1 120.64(13) . . . . ?
C24 C23 C27 C26 0.0 . . . . ?
C28 C23 C27 C26 180.0 . . . . ?
Ir1 C23 C27 C26 -60.75(14) . . . . ?
C24 C23 C27 C32 -180.0 . . . . ?
C28 C23 C27 C32 0.0 . . . . ?
Ir1 C23 C27 C32 119.26(14) . . . . ?
C24 C23 C27 Ir1 60.74(14) . . . . ?
C28 C23 C27 Ir1 -119.25(14) . . . . ?
C27' C23' C24' C25' 0.0 . . . . ?
C28' C23' C24' C25' 180.0 . . . . ?
Ir1 C23' C24' C25' 58.22(15) . . . . ?
C27' C23' C24' C29' 180.0 . . . . ?
C28' C23' C24' C29' 0.0 . . . . ?
Ir1 C23' C24' C29' -121.78(15) . . . . ?
C27' C23' C24' Ir1 -58.21(15) . . . . ?
C28' C23' C24' Ir1 121.77(14) . . . . ?
C23' C24' C25' C26' 0.0 . . . . ?
C29' C24' C25' C26' 180.0 . . . . ?
Ir1 C24' C25' C26' 59.95(13) . . . . ?
C23' C24' C25' C30' 180.0 . . . . ?
C29' C24' C25' C30' 0.0 . . . . ?
Ir1 C24' C25' C30' -120.04(13) . . . . ?
C23' C24' C25' Ir1 -59.96(13) . . . . ?
C29' C24' C25' Ir1 120.05(13) . . . . ?
C24' C25' C26' C27' 0.0 . . . . ?
C30' C25' C26' C27' 180.0 . . . . ?
Ir1 C25' C26' C27' 62.70(15) . . . . ?
C24' C25' C26' C31' -180.0 . . . . ?
C30' C25' C26' C31' 0.0 . . . . ?
Ir1 C25' C26' C31' -117.30(15) . . . . ?
C24' C25' C26' Ir1 -62.70(15) . . . . ?
C30' C25' C26' Ir1 117.29(15) . . . . ?
C24' C23' C27' C26' 0.0 . . . . ?
C28' C23' C27' C26' -180.0 . . . . ?
Ir1 C23' C27' C26' -59.76(14) . . . . ?
C24' C23' C27' C32' 180.0 . . . . ?
C28' C23' C27' C32' 0.0 . . . . ?
Ir1 C23' C27' C32' 120.25(14) . . . . ?
C24' C23' C27' Ir1 59.75(14) . . . . ?
C28' C23' C27' Ir1 -120.24(13) . . . . ?
C25' C26' C27' C23' 0.0 . . . . ?
C31' C26' C27' C23' 180.0 . . . . ?
Ir1 C26' C27' C23' 62.57(15) . . . . ?
C25' C26' C27' C32' 180.0 . . . . ?
C31' C26' C27' C32' 0.0 . . . . ?
Ir1 C26' C27' C32' -117.44(15) . . . . ?
C25' C26' C27' Ir1 -62.57(15) . . . . ?
C31' C26' C27' Ir1 117.43(15) . . . . ?
C37 C33 C34 C35 -2.0(5) . . . . ?
C38 C33 C34 C35 -176.7(5) . . . . ?
Ir2 C33 C34 C35 60.3(3) . . . . ?
C37 C33 C34 C39 177.1(5) . . . . ?
C38 C33 C34 C39 2.4(8) . . . . ?
Ir2 C33 C34 C39 -120.6(5) . . . . ?
C37 C33 C34 Ir2 -62.3(3) . . . . ?
C38 C33 C34 Ir2 123.0(5) . . . . ?
C33 C34 C35 C36 -0.7(5) . . . . ?
C39 C34 C35 C36 -179.8(5) . . . . ?
Ir2 C34 C35 C36 58.5(3) . . . . ?
C33 C34 C35 C40 -179.2(5) . . . . ?
C39 C34 C35 C40 1.7(8) . . . . ?
Ir2 C34 C35 C40 -120.0(5) . . . . ?
C33 C34 C35 Ir2 -59.2(3) . . . . ?
C39 C34 C35 Ir2 121.7(5) . . . . ?
C34 C35 C36 C37 3.2(5) . . . . ?
C40 C35 C36 C37 -178.3(5) . . . . ?
Ir2 C35 C36 C37 63.3(3) . . . . ?
C34 C35 C36 C41 179.1(5) . . . . ?
C40 C35 C36 C41 -2.3(8) . . . . ?
Ir2 C35 C36 C41 -120.7(5) . . . . ?
C34 C35 C36 Ir2 -60.2(3) . . . . ?
C40 C35 C36 Ir2 118.4(5) . . . . ?
C35 C36 C37 C33 -4.5(5) . . . . ?
C41 C36 C37 C33 179.7(5) . . . . ?
Ir2 C36 C37 C33 58.8(3) . . . . ?
C35 C36 C37 C42 177.5(5) . . . . ?
C41 C36 C37 C42 1.7(8) . . . . ?
Ir2 C36 C37 C42 -119.2(5) . . . . ?
C35 C36 C37 Ir2 -63.2(3) . . . . ?
C41 C36 C37 Ir2 121.0(6) . . . . ?
C34 C33 C37 C36 4.0(5) . . . . ?
C38 C33 C37 C36 178.7(5) . . . . ?
Ir2 C33 C37 C36 -58.3(3) . . . . ?
C34 C33 C37 C42 -178.0(5) . . . . ?
C38 C33 C37 C42 -3.3(8) . . . . ?
Ir2 C33 C37 C42 119.7(5) . . . . ?
C34 C33 C37 Ir2 62.3(3) . . . . ?
C38 C33 C37 Ir2 -123.0(5) . . . . ?
O6 S1 C43 F1 178.3(5) . . . . ?
O5 S1 C43 F1 57.7(5) . . . . ?
O7 S1 C43 F1 -62.1(5) . . . . ?
O6 S1 C43 F2 -61.4(5) . . . . ?
O5 S1 C43 F2 178.0(5) . . . . ?
O7 S1 C43 F2 58.2(5) . . . . ?
O6 S1 C43 F3 57.9(5) . . . . ?
O5 S1 C43 F3 -62.7(5) . . . . ?
O7 S1 C43 F3 177.6(5) . . . . ?
O9 S2 C44 F5 178.4(7) . . . . ?
O10 S2 C44 F5 -62.4(8) . . . . ?
O8 S2 C44 F5 59.7(8) . . . . ?
O9 S2 C44 F6 -57.5(8) . . . . ?
O10 S2 C44 F6 61.7(8) . . . . ?
O8 S2 C44 F6 -176.2(7) . . . . ?
O9 S2 C44 F4 60.2(7) . . . . ?
O10 S2 C44 F4 179.4(7) . . . . ?
O8 S2 C44 F4 -58.6(7) . . . . ?
C48 C47 O11 C46 -3(8) . . . . ?
C45 C46 O11 C47 -75(7) . . . . ?
C45' C46' O11' C47' -180(2) . . . . ?
C48' C47' O11' C46' 177(2) . . . . ?
